data_7223187
loop_
_publ_author_name
'Aitipamula, Srinivasulu'
'Mapp, Lucy K.'
'Wong, Annie B. H.'
'Chow, Pui Shan'
'Tan, Reginald B. H.'

_publ_section_title
;
 Novel pharmaceutical cocrystals of triflusal: crystal engineering and
 physicochemical characterization
;
_journal_issue 48
_journal_name_full CrystEngComm
_journal_page_first 9323
_journal_paper_doi 10.1039/C5CE01756D
_journal_volume 17
_journal_year 2015
_chemical_formula_moiety 'C10 H7 F3 O4, C3 H7 N O'
_chemical_formula_sum 'C13 H14 F3 N O5'
_chemical_formula_weight 321.25
_chemical_melting_point 333.5
_chemical_name_systematic 'Triflusal-Propionamide cocrystal'
_space_group_crystal_system monoclinic
_space_group_IT_number 14
_space_group_name_Hall '-P 2ybc'
_space_group_name_H-M_alt 'P 1 21/c 1'
_symmetry_space_group_name_Hall '-P 2ybc'
_symmetry_space_group_name_H-M 'P 1 21/c 1'
_atom_sites_solution_hydrogens mixed
_audit_creation_date 2015-07-23
_audit_creation_method
;
Olex2 1.2
(compiled 2015.01.26 svn.r3150 for OlexSys, GUI svn.r4998)
;
_audit_update_record
;
2015-08-31 deposited with the CCDC.
2015-11-09 downloaded from the CCDC.
;
_cell_angle_alpha 90
_cell_angle_beta 97.605(4)
_cell_angle_gamma 90
_cell_formula_units_Z 4
_cell_length_a 18.729(6)
_cell_length_b 9.921(3)
_cell_length_c 8.067(3)
_cell_measurement_reflns_used 3936
_cell_measurement_temperature 110
_cell_measurement_theta_max 27.5
_cell_measurement_theta_min 2.9
_cell_volume 1485.7(9)
_computing_cell_refinement
;
CrystalClear-SM Expert 2.1 b32 (Rigaku, 2014)
;
_computing_data_collection
;
CrystalClear-SM Expert 2.1 b32 (Rigaku, 2014)
;
_computing_data_reduction
;
CrystalClear-SM Expert 2.1 b32 (Rigaku, 2014)
;
_computing_molecular_graphics 'Olex2 (Dolomanov et al., 2009)'
_computing_publication_material 'Olex2 (Dolomanov et al., 2009)'
_computing_structure_refinement 'ShelXL (Sheldrick, 2008)'
_computing_structure_solution 'ShelXS (Sheldrick, 2008)'
_diffrn_ambient_temperature 110
_diffrn_detector_area_resol_mean 28.5714
_diffrn_measured_fraction_theta_full 0.993
_diffrn_measured_fraction_theta_max 0.992
_diffrn_measurement_details
;
scan:
    Number of images: 300
               Slice: -110.0000 - 40.0000
         Image width: 0.5000
            Exp time: 10.0000
       Rotation axis: Omega
               Omega: 0.0000
               Kappa: 0.0000
                 Phi: 90.0000
                 XTD: 45.0311
              2theta: -20.1220
scan:
    Number of images: 196
               Slice: -34.7500 - 63.2500
         Image width: 0.5000
            Exp time: 10.0000
       Rotation axis: Omega
               Omega: 0.0000
               Kappa: 70.0000
                 Phi: 90.0000
                 XTD: 45.0311
              2theta: -20.1220
scan:
    Number of images: 204
               Slice: -85.2500 - 16.7500
         Image width: 0.5000
            Exp time: 10.0000
       Rotation axis: Omega
               Omega: 0.0000
               Kappa: -70.0000
                 Phi: 0.0000
                 XTD: 45.0311
              2theta: -20.1220
;
_diffrn_measurement_device_type 'Rigaku Saturn 70 CCD area detector'
_diffrn_radiation_type MoK\a
_diffrn_radiation_wavelength 0.71075
_diffrn_reflns_av_R_equivalents 0.0169
_diffrn_reflns_av_unetI/netI 0.0185
_diffrn_reflns_laue_measured_fraction_full 0.993
_diffrn_reflns_laue_measured_fraction_max 0.992
_diffrn_reflns_limit_h_max 24
_diffrn_reflns_limit_h_min -24
_diffrn_reflns_limit_k_max 10
_diffrn_reflns_limit_k_min -12
_diffrn_reflns_limit_l_max 10
_diffrn_reflns_limit_l_min -10
_diffrn_reflns_number 10698
_diffrn_reflns_point_group_measured_fraction_full 0.993
_diffrn_reflns_point_group_measured_fraction_max 0.992
_diffrn_reflns_theta_full 25.242
_diffrn_reflns_theta_max 27.477
_diffrn_reflns_theta_min 3.005
_exptl_absorpt_coefficient_mu 0.133
_exptl_absorpt_correction_T_max 1.000
_exptl_absorpt_correction_T_min 0.912
_exptl_absorpt_correction_type multi-scan
_exptl_absorpt_process_details 'R. H. Blessing, Acta Cryst. 1995 A51, 33-38'
_exptl_crystal_colour Colorless
_exptl_crystal_density_diffrn 1.436
_exptl_crystal_description Block
_exptl_crystal_F_000 664
_exptl_crystal_preparation Fiber
_exptl_crystal_recrystallization_method 'Re-crystallisation from solvent: 1,4-Dioxane'
_exptl_crystal_size_max 0.33
_exptl_crystal_size_mid 0.3
_exptl_crystal_size_min 0.3
_refine_diff_density_max 0.491
_refine_diff_density_min -0.348
_refine_diff_density_rms 0.045
_refine_ls_extinction_method none
_refine_ls_goodness_of_fit_ref 1.067
_refine_ls_hydrogen_treatment mixed
_refine_ls_matrix_type full
_refine_ls_number_parameters 264
_refine_ls_number_reflns 3391
_refine_ls_number_restraints 51
_refine_ls_restrained_S_all 1.061
_refine_ls_R_factor_all 0.0453
_refine_ls_R_factor_gt 0.0414
_refine_ls_shift/su_max 0.000
_refine_ls_shift/su_mean 0.000
_refine_ls_structure_factor_coef Fsqd
_refine_ls_weighting_details 'w=1/[\s^2^(Fo^2^)+(0.0635P)^2^+0.3449P] where P=(Fo^2^+2Fc^2^)/3'
_refine_ls_weighting_scheme calc
_refine_ls_wR_factor_gt 0.1118
_refine_ls_wR_factor_ref 0.1157
_reflns_Friedel_coverage 0.000
_reflns_number_gt 3086
_reflns_number_total 3391
_reflns_threshold_expression 'I > 2\s(I)'
_cod_data_source_file c5ce01756d2.cif
_cod_data_source_block TRFL-PRA
_cod_depositor_comments 'Adding full bibliography for 7223184--7223189.cif.'
_cod_database_code 7223187
_shelxl_version_number 2013-4
_shelx_space_group_comment
;
The symmetry employed for this shelxl refinement is uniquely defined
by the following loop, which should always be used as a source of
symmetry information in preference to the above space-group names.
They are only intended as comments.
;
_olex2_refinement_description
;
1. Fixed Uiso
 At 1.2 times of:
  All C(H) groups, All C(H,H) groups, All N(H,H) groups
 At 1.5 times of:
  All C(H,H,H) groups
2. Restrained distances
 H11C-H11D
 1.5 with sigma of 0.02
 N11A-H11D = N11A-H11C
 0.88 with sigma of 0.02
3. Rigid body (RIGU) restrains
 C11A, O11A, N11A, C12A, H11C, H11D, H12C, H12D, C13A, H13D, H13E, H13F, C11,
 O11, N11, C12, H11A, H11B, H12A, H12B, C13, H13A, H13B, H13C
 with sigma for 1-2 distances of 0.004 and sigma for 1-3 distances of 0.004
4. Others
 Sof(O11A)=Sof(C11A)=Sof(N11A)=Sof(H11C)=Sof(H11D)=Sof(C12A)=Sof(H12C)=
 Sof(H12D)=Sof(C13A)=Sof(H13D)=Sof(H13E)=Sof(H13F)=1-FVAR(1)
 Sof(O11)=Sof(C11)=Sof(N11)=Sof(H11A)=Sof(H11B)=Sof(C12)=Sof(H12A)=Sof(H12B)=
 Sof(C13)=Sof(H13A)=Sof(H13B)=Sof(H13C)=FVAR(1)
5.a Secondary CH2 refined with riding coordinates:
 C12(H12A,H12B), C12A(H12C,H12D)
5.b Aromatic/amide H refined with riding coordinates:
 C8(H8), C5(H5), C6(H6)
5.c Idealised Me refined as rotating group:
 C1(H1A,H1B,H1C), C13(H13A,H13B,H13C), C13A(H13D,H13E,H13F)
;
_olex2_submission_special_instructions 'No special instructions were received'

loop_
_space_group_symop_operation_xyz
'x, y, z'
'-x, y+1/2, -z+1/2'
'-x, -y, -z'
'x, -y-1/2, z-1/2'

loop_
_atom_site_label
_atom_site_type_symbol
_atom_site_fract_x
_atom_site_fract_y
_atom_site_fract_z
_atom_site_U_iso_or_equiv
_atom_site_adp_type
_atom_site_occupancy
_atom_site_site_symmetry_order
_atom_site_calc_flag
_atom_site_refinement_flags_posn
_atom_site_refinement_flags_adp
_atom_site_refinement_flags_occupancy
_atom_site_disorder_assembly
_atom_site_disorder_group
F1 F -0.04334(4) 0.69191(8) 0.38325(11) 0.0356(2) Uani 1 1 d . . . . .
F2 F 0.00039(5) 0.87078(8) 0.28392(10) 0.0352(2) Uani 1 1 d . . . . .
O2 O 0.17303(5) 0.41479(8) 0.48332(11) 0.0240(2) Uani 1 1 d . . . . .
F3 F -0.01671(5) 0.86380(8) 0.54205(10) 0.0357(2) Uani 1 1 d . . . . .
O3 O 0.31269(5) 0.47366(10) 0.60902(14) 0.0371(3) Uani 1 1 d . . . . .
C8 C 0.09434(6) 0.60093(12) 0.44925(14) 0.0231(2) Uani 1 1 d . . . . .
H8 H 0.0566 0.5405 0.4097 0.028 Uiso 1 1 calc R . . . .
O11 O 0.4768(4) 0.6319(7) 0.7150(10) 0.0391(8) Uani 0.801(6) 1 d . U P A 1
C3 C 0.16403(6) 0.55359(12) 0.49195(14) 0.0219(2) Uani 1 1 d . . . . .
O4 O 0.34219(6) 0.69035(11) 0.63126(19) 0.0526(4) Uani 1 1 d . . . . .
O1 O 0.22796(8) 0.43697(11) 0.25319(13) 0.0481(3) Uani 1 1 d . . . . .
C4 C 0.22029(7) 0.64064(12) 0.54988(16) 0.0253(3) Uani 1 1 d . . . . .
C10 C 0.00531(7) 0.78957(13) 0.41901(16) 0.0264(3) Uani 1 1 d . . . . .
C7 C 0.08029(6) 0.73711(12) 0.46477(14) 0.0234(3) Uani 1 1 d . . . . .
C2 C 0.20779(7) 0.36590(13) 0.35749(15) 0.0280(3) Uani 1 1 d . . . . .
C5 C 0.20460(7) 0.77750(13) 0.56478(18) 0.0306(3) Uani 1 1 d . . . . .
H5 H 0.2422 0.8383 0.6045 0.037 Uiso 1 1 calc R . . . .
C6 C 0.13524(7) 0.82619(13) 0.52273(17) 0.0289(3) Uani 1 1 d . . . . .
H6 H 0.1253 0.9195 0.5334 0.035 Uiso 1 1 calc R . . . .
C1 C 0.21476(8) 0.21671(13) 0.37101(17) 0.0343(3) Uani 1 1 d . . . . .
H1A H 0.2351 0.1924 0.4853 0.051 Uiso 1 1 calc GR . . . .
H1B H 0.2466 0.1844 0.2924 0.051 Uiso 1 1 calc GR . . . .
H1C H 0.1672 0.1752 0.3442 0.051 Uiso 1 1 calc GR . . . .
C9 C 0.29573(7) 0.59155(13) 0.59906(17) 0.0283(3) Uani 1 1 d . . . . .
C11 C 0.5059(2) 0.5185(4) 0.7157(6) 0.0311(8) Uani 0.801(6) 1 d . U P A 1
N11 N 0.4660(2) 0.4078(4) 0.6861(6) 0.0344(8) Uani 0.801(6) 1 d . U P A 1
H11A H 0.4187(15) 0.412(3) 0.665(3) 0.041 Uiso 0.801(6) 1 d R U P A 1
H11B H 0.4841(14) 0.327(3) 0.702(3) 0.041 Uiso 0.801(6) 1 d R U P A 1
C12 C 0.58544(19) 0.5032(4) 0.7523(4) 0.0340(7) Uani 0.801(6) 1 d . U P A 1
H12A H 0.6092 0.5711 0.6883 0.041 Uiso 0.801(6) 1 calc R U P A 1
H12B H 0.5996 0.4126 0.7169 0.041 Uiso 0.801(6) 1 calc R U P A 1
C13 C 0.61014(11) 0.5215(2) 0.9389(3) 0.0450(7) Uani 0.801(6) 1 d . U P A 1
H13A H 0.5899 0.4493 1.0014 0.067 Uiso 0.801(6) 1 calc GR U P A 1
H13B H 0.5935 0.6090 0.9753 0.067 Uiso 0.801(6) 1 calc GR U P A 1
H13C H 0.6629 0.5179 0.9599 0.067 Uiso 0.801(6) 1 calc GR U P A 1
H4 H 0.3914(19) 0.660(3) 0.671(4) 0.113(10) Uiso 1 1 d . . . . .
O11A O 0.4699(17) 0.621(3) 0.738(5) 0.058(8) Uani 0.199(6) 1 d . U P A 2
C11A C 0.4963(9) 0.502(2) 0.747(3) 0.042(5) Uani 0.199(6) 1 d . U P A 2
N11A N 0.4605(12) 0.392(2) 0.725(3) 0.060(6) Uani 0.199(6) 1 d D U P A 2
H11C H 0.414(3) 0.413(13) 0.714(16) 0.072 Uiso 0.199(6) 1 d DR U P A 2
H11D H 0.472(6) 0.319(8) 0.787(14) 0.072 Uiso 0.199(6) 1 d DR U P A 2
C12A C 0.5794(8) 0.4876(16) 0.810(2) 0.048(4) Uani 0.199(6) 1 d . U P A 2
H12C H 0.5848 0.4333 0.9139 0.057 Uiso 0.199(6) 1 calc R U P A 2
H12D H 0.6016 0.4358 0.7253 0.057 Uiso 0.199(6) 1 calc R U P A 2
C13A C 0.6207(5) 0.6125(11) 0.8441(19) 0.070(4) Uani 0.199(6) 1 d . U P A 2
H13D H 0.6057 0.6572 0.9421 0.106 Uiso 0.199(6) 1 calc GR U P A 2
H13E H 0.6118 0.6724 0.7470 0.106 Uiso 0.199(6) 1 calc GR U P A 2
H13F H 0.6722 0.5912 0.8659 0.106 Uiso 0.199(6) 1 calc GR U P A 2

loop_
_atom_site_aniso_label
_atom_site_aniso_U_11
_atom_site_aniso_U_22
_atom_site_aniso_U_33
_atom_site_aniso_U_23
_atom_site_aniso_U_13
_atom_site_aniso_U_12
F1 0.0226(4) 0.0328(4) 0.0500(5) 0.0015(4) -0.0007(3) -0.0012(3)
F2 0.0372(5) 0.0355(5) 0.0320(4) 0.0095(3) 0.0008(3) 0.0075(3)
O2 0.0264(4) 0.0166(4) 0.0290(4) -0.0014(3) 0.0038(3) -0.0003(3)
F3 0.0362(4) 0.0367(5) 0.0355(4) -0.0025(3) 0.0093(3) 0.0115(3)
O3 0.0260(5) 0.0231(5) 0.0598(7) 0.0000(4) -0.0033(4) 0.0006(4)
C8 0.0238(6) 0.0227(6) 0.0224(5) -0.0012(4) 0.0019(4) -0.0016(4)
O11 0.0238(16) 0.0231(15) 0.0683(14) -0.0003(13) -0.0009(11) -0.0003(12)
C3 0.0254(6) 0.0183(5) 0.0221(5) -0.0009(4) 0.0032(4) -0.0004(4)
O4 0.0252(5) 0.0241(5) 0.1025(10) -0.0045(6) -0.0134(6) -0.0021(4)
O1 0.0864(9) 0.0283(5) 0.0338(6) 0.0040(4) 0.0239(6) 0.0085(5)
C4 0.0235(6) 0.0219(6) 0.0299(6) -0.0021(5) 0.0012(5) -0.0005(4)
C10 0.0265(6) 0.0252(6) 0.0275(6) 0.0014(5) 0.0033(5) 0.0027(5)
C7 0.0236(6) 0.0235(6) 0.0230(5) 0.0002(4) 0.0028(4) 0.0015(4)
C2 0.0361(7) 0.0243(6) 0.0228(6) -0.0020(4) 0.0005(5) 0.0041(5)
C5 0.0260(6) 0.0224(6) 0.0420(7) -0.0062(5) -0.0008(5) -0.0022(5)
C6 0.0292(6) 0.0202(6) 0.0368(7) -0.0032(5) 0.0026(5) 0.0012(5)
C1 0.0470(8) 0.0228(6) 0.0321(7) -0.0024(5) 0.0022(6) 0.0059(6)
C9 0.0239(6) 0.0240(6) 0.0358(7) -0.0021(5) -0.0004(5) -0.0020(5)
C11 0.0276(16) 0.0243(15) 0.0408(13) 0.0004(12) 0.0026(10) -0.0033(10)
N11 0.0284(12) 0.0209(16) 0.0521(15) -0.0015(13) -0.0012(9) 0.0037(11)
C12 0.0262(10) 0.0350(14) 0.0404(15) 0.0018(10) 0.0024(10) 0.0038(8)
C13 0.0306(10) 0.0578(15) 0.0448(12) -0.0064(10) -0.0013(8) 0.0045(9)
O11A 0.021(6) 0.024(4) 0.12(2) 0.011(6) -0.016(9) -0.004(4)
C11A 0.009(4) 0.022(4) 0.090(14) 0.019(5) -0.006(5) 0.000(3)
N11A 0.035(6) 0.022(4) 0.110(16) 0.027(6) -0.040(8) -0.011(4)
C12A 0.026(4) 0.029(5) 0.081(12) 0.000(6) -0.014(6) 0.005(3)
C13A 0.030(4) 0.045(5) 0.131(11) -0.006(6) -0.009(5) 0.002(3)

loop_
_atom_type_symbol
_atom_type_description
_atom_type_scat_dispersion_real
_atom_type_scat_dispersion_imag
_atom_type_scat_source
C C 0.0033 0.0016 'International Tables Vol C Tables 4.2.6.8 and 6.1.1.4'
H H 0.0000 0.0000 'International Tables Vol C Tables 4.2.6.8 and 6.1.1.4'
F F 0.0171 0.0103 'International Tables Vol C Tables 4.2.6.8 and 6.1.1.4'
N N 0.0061 0.0033 'International Tables Vol C Tables 4.2.6.8 and 6.1.1.4'
O O 0.0106 0.0060 'International Tables Vol C Tables 4.2.6.8 and 6.1.1.4'

loop_
_geom_angle_atom_site_label_1
_geom_angle_atom_site_label_2
_geom_angle_atom_site_label_3
_geom_angle
C2 O2 C3 117.52(10)
C3 C8 H8 120.3
C7 C8 H8 120.3
C7 C8 C3 119.44(11)
O2 C3 C4 122.61(11)
C8 C3 O2 116.06(10)
C8 C3 C4 121.20(11)
C9 O4 H4 113.9(19)
C3 C4 C5 118.18(12)
C3 C4 C9 122.14(11)
C5 C4 C9 119.66(11)
F1 C10 F2 106.70(10)
F1 C10 F3 106.85(10)
F1 C10 C7 113.08(10)
F2 C10 C7 111.62(10)
F3 C10 F2 105.94(10)
F3 C10 C7 112.20(10)
C8 C7 C10 119.99(11)
C8 C7 C6 120.64(11)
C6 C7 C10 119.37(11)
O2 C2 C1 110.15(11)
O1 C2 O2 122.64(12)
O1 C2 C1 127.20(12)
C4 C5 H5 119.4
C6 C5 C4 121.24(12)
C6 C5 H5 119.4
C7 C6 H6 120.4
C5 C6 C7 119.29(12)
C5 C6 H6 120.4
C2 C1 H1A 109.5
C2 C1 H1B 109.5
C2 C1 H1C 109.5
H1A C1 H1B 109.5
H1A C1 H1C 109.5
H1B C1 H1C 109.5
O3 C9 O4 123.10(13)
O3 C9 C4 124.15(12)
O4 C9 C4 112.75(11)
O11 C11 N11 120.4(5)
O11 C11 C12 121.2(5)
N11 C11 C12 118.3(4)
C11 N11 H11A 122(2)
C11 N11 H11B 122.1(17)
H11A N11 H11B 116(3)
C11 C12 H12A 109.6
C11 C12 H12B 109.6
C11 C12 C13 110.4(3)
H12A C12 H12B 108.1
C13 C12 H12A 109.6
C13 C12 H12B 109.6
C12 C13 H13A 109.5
C12 C13 H13B 109.5
C12 C13 H13C 109.5
H13A C13 H13B 109.5
H13A C13 H13C 109.5
H13B C13 H13C 109.5
O11A C11A N11A 126(2)
O11A C11A C12A 117(2)
N11A C11A C12A 116.5(16)
C11A N11A H11C 108(10)
C11A N11A H11D 122(8)
H11C N11A H11D 113(4)
C11A C12A H12C 108.0
C11A C12A H12D 108.0
H12C C12A H12D 107.2
C13A C12A C11A 117.3(13)
C13A C12A H12C 108.0
C13A C12A H12D 108.0
C12A C13A H13D 109.5
C12A C13A H13E 109.5
C12A C13A H13F 109.5
H13D C13A H13E 109.5
H13D C13A H13F 109.5
H13E C13A H13F 109.5

loop_
_geom_bond_atom_site_label_1
_geom_bond_atom_site_label_2
_geom_bond_distance
F1 C10 1.3351(15)
F2 C10 1.3485(15)
O2 C3 1.3902(15)
O2 C2 1.3654(16)
F3 C10 1.3439(15)
O3 C9 1.2118(17)
C8 H8 0.9500
C8 C3 1.3870(17)
C8 C7 1.3852(17)
O11 C11 1.250(7)
C3 C4 1.3944(17)
O4 C9 1.3136(17)
O4 H4 0.98(3)
O1 C2 1.1966(17)
C4 C5 1.3978(18)
C4 C9 1.4975(18)
C10 C7 1.4974(17)
C7 C6 1.3897(18)
C2 C1 1.4886(18)
C5 H5 0.9500
C5 C6 1.3854(19)
C6 H6 0.9500
C1 H1A 0.9800
C1 H1B 0.9800
C1 H1C 0.9800
C11 N11 1.332(5)
C11 C12 1.487(5)
N11 H11A 0.88(3)
N11 H11B 0.87(3)
C12 H12A 0.9900
C12 H12B 0.9900
C12 C13 1.526(4)
C13 H13A 0.9800
C13 H13B 0.9800
C13 H13C 0.9800
O11A C11A 1.28(3)
C11A N11A 1.28(2)
C11A C12A 1.58(2)
N11A H11C 0.89(2)
N11A H11D 0.89(2)
C12A H12C 0.9900
C12A H12D 0.9900
C12A C13A 1.467(19)
C13A H13D 0.9800
C13A H13E 0.9800
C13A H13F 0.9800

loop_
_geom_hbond_atom_site_label_D
_geom_hbond_atom_site_label_H
_geom_hbond_atom_site_label_A
_geom_hbond_distance_DH
_geom_hbond_distance_HA
_geom_hbond_distance_DA
_geom_hbond_angle_DHA
_geom_hbond_site_symmetry_A
N11 H11A O3 0.88(3) 2.07(3) 2.931(5) 165(3) .
N11 H11B O11 0.87(3) 2.15(3) 3.009(8) 170(2) 2_646
O4 H4 O11 0.98(3) 1.62(4) 2.587(8) 170(3) .
O4 H4 O11A 0.98(3) 1.55(5) 2.53(3) 176(3) .
N11A H11C O3 0.89(2) 2.06(5) 2.92(2) 161(11) .
N11A H11D O11A 0.89(2) 2.28(9) 2.99(4) 137(11) 2_646

loop_
_geom_torsion_atom_site_label_1
_geom_torsion_atom_site_label_2
_geom_torsion_atom_site_label_3
_geom_torsion_atom_site_label_4
_geom_torsion
F1 C10 C7 C8 6.98(16)
F1 C10 C7 C6 -172.98(11)
F2 C10 C7 C8 -113.34(13)
F2 C10 C7 C6 66.70(15)
O2 C3 C4 C5 -175.57(11)
O2 C3 C4 C9 3.20(18)
F3 C10 C7 C8 127.93(12)
F3 C10 C7 C6 -52.04(15)
C8 C3 C4 C5 0.33(18)
C8 C3 C4 C9 179.09(11)
C8 C7 C6 C5 0.13(19)
O11 C11 C12 C13 75.0(7)
C3 O2 C2 O1 -2.73(19)
C3 O2 C2 C1 178.05(10)
C3 C8 C7 C10 179.96(11)
C3 C8 C7 C6 -0.08(18)
C3 C4 C5 C6 -0.3(2)
C3 C4 C9 O3 -7.8(2)
C3 C4 C9 O4 172.47(13)
C4 C5 C6 C7 0.0(2)
C10 C7 C6 C5 -179.91(12)
C7 C8 C3 O2 175.99(10)
C7 C8 C3 C4 -0.16(18)
C2 O2 C3 C8 108.92(12)
C2 O2 C3 C4 -74.99(15)
C5 C4 C9 O3 171.00(14)
C5 C4 C9 O4 -8.78(19)
C9 C4 C5 C6 -179.07(13)
N11 C11 C12 C13 -104.0(5)
O11A C11A C12A C13A -4(3)
N11A C11A C12A C13A -177(2)
